data_4077705
loop_
_publ_author_name
'Chui, Kwoli'
'Yang, Qingchuan'
'Mak, Thomas C. W.'
'Xie, Zuowei'

_publ_section_title
;
 Synthesis, Structure, and Reactivity of Organolanthanide Carboranyl
 Compounds and Lanthanacarboranes Derived from a Versatile Ligand,
 Me2C(C5H5)(C2B10H11)
;
_journal_issue 7
_journal_name_full Organometallics
_journal_page_first 1391
_journal_paper_doi 10.1021/om990941o
_journal_volume 19
_journal_year 2000
_chemical_formula_sum 'C32 H70 B20 Li O6 Yb'
_chemical_formula_weight 947.06
_chemical_name_systematic
; 
 ? 
;
_space_group_IT_number 14
_symmetry_cell_setting monoclinic
_symmetry_space_group_name_Hall '-P 2ybc'
_symmetry_space_group_name_H-M 'P 1 21/c 1'
_atom_sites_solution_hydrogens geom
_atom_sites_solution_primary direct
_atom_sites_solution_secondary difmap
_audit_creation_method SHELXL-97
_cell_angle_alpha 90.00
_cell_angle_beta 92.62(3)
_cell_angle_gamma 90.00
_cell_formula_units_Z 4
_cell_length_a 9.910(2)
_cell_length_b 28.006(6)
_cell_length_c 17.547(4)
_cell_measurement_temperature 293(2)
_cell_volume 4864.9(18)
_computing_structure_refinement 'SHELXL-97 (Sheldrick, 1997)'
_computing_structure_solution 'SHELXS-97 (Sheldrick, 1990)'
_diffrn_ambient_temperature 293(2)
_diffrn_measured_fraction_theta_full 0.447
_diffrn_measured_fraction_theta_max 0.447
_diffrn_measurement_device_type 'IP Rikuga'
_diffrn_radiation_monochromator graphite
_diffrn_radiation_source 'fine-focus sealed tube'
_diffrn_radiation_type MoK\a
_diffrn_radiation_wavelength 0.71073
_diffrn_reflns_av_R_equivalents 0.0331
_diffrn_reflns_av_sigmaI/netI 0.0579
_diffrn_reflns_limit_h_max 12
_diffrn_reflns_limit_h_min 0
_diffrn_reflns_limit_k_max 32
_diffrn_reflns_limit_k_min -32
_diffrn_reflns_limit_l_max 21
_diffrn_reflns_limit_l_min -21
_diffrn_reflns_number 7614
_diffrn_reflns_theta_full 25.55
_diffrn_reflns_theta_max 25.55
_diffrn_reflns_theta_min 1.45
_exptl_absorpt_coefficient_mu 1.960
_exptl_absorpt_correction_T_max 1.133
_exptl_absorpt_correction_T_min 0.922
_exptl_absorpt_correction_type abscor
_exptl_crystal_colour yellow
_exptl_crystal_density_diffrn 1.293
_exptl_crystal_density_method 'not measured'
_exptl_crystal_description prism
_exptl_crystal_F_000 1932
_exptl_crystal_size_max 0.40
_exptl_crystal_size_mid 0.26
_exptl_crystal_size_min 0.22
_refine_diff_density_max 0.540
_refine_diff_density_min -0.946
_refine_diff_density_rms 0.078
_refine_ls_extinction_coef 0.00156(7)
_refine_ls_extinction_expression Fc^*^=kFc[1+0.001xFc^2^\l^3^/sin(2\q)]^-1/4^
_refine_ls_extinction_method SHELXL
_refine_ls_goodness_of_fit_ref 0.926
_refine_ls_hydrogen_treatment mixed
_refine_ls_matrix_type full
_refine_ls_number_parameters 542
_refine_ls_number_reflns 4069
_refine_ls_number_restraints 84
_refine_ls_restrained_S_all 1.105
_refine_ls_R_factor_all 0.0440
_refine_ls_R_factor_gt 0.0392
_refine_ls_shift/su_max 0.690
_refine_ls_shift/su_mean 0.034
_refine_ls_structure_factor_coef Fsqd
_refine_ls_weighting_details 'calc w=1/[\s^2^(Fo^2^)+(0.0799P)^2^+0.0000P] where P=(Fo^2^+2Fc^2^)/3'
_refine_ls_weighting_scheme calc
_refine_ls_wR_factor_gt 0.1030
_refine_ls_wR_factor_ref 0.1070
_reflns_number_gt 3845
_reflns_number_total 4069
_reflns_threshold_expression >2sigma(I)
_cod_data_source_file om990941o.cif
_cod_data_source_block compound_7
_cod_depositor_comments
;
The following automatic conversions were performed:

'_symmetry_cell_setting' value 'MONOCLINIC' changed to 'monoclinic'
according to /home/saulius/struct/CIF-dictionaries/cif_core.dic
dictionary named 'cif_core.dic' version 2.4.2 from 2011-04-26.

Automatic conversion script
Id: cif_fix_values 1715 2011-07-08 13:25:40Z adriana 
;
_cod_original_cell_volume 4864.8(17)
_cod_original_sg_symbol_H-M P2(1)/c
_cod_database_code 4077705

loop_
_symmetry_equiv_pos_as_xyz
'x, y, z'
'-x, y+1/2, -z+1/2'
'-x, -y, -z'
'x, -y-1/2, z-1/2'

loop_
_atom_site_label
_atom_site_type_symbol
_atom_site_fract_x
_atom_site_fract_y
_atom_site_fract_z
_atom_site_U_iso_or_equiv
_atom_site_adp_type
_atom_site_occupancy
_atom_site_symmetry_multiplicity
_atom_site_calc_flag
_atom_site_refinement_flags
Yb1 Yb 0.485742(13) 0.454621(4) 0.241903(8) 0.04639(4) Uani 1 1 d D
C1 C 0.5062(3) 0.40876(10) 0.13119(17) 0.0466(8) Uani 1 1 d .
C2 C 0.6511(4) 0.40301(13) 0.0818(2) 0.0606(11) Uani 1 1 d D
B3 B 0.6136(6) 0.35524(19) 0.1360(3) 0.0731(15) Uani 1 1 d D
H3 H 0.6726 0.3446 0.1879 0.110 Uiso 1 1 calc R
B4 B 0.4407(6) 0.3466(2) 0.1341(3) 0.0889(18) Uani 1 1 d D
H4 H 0.3896 0.3309 0.1826 0.133 Uiso 1 1 calc R
B5 B 0.3670(5) 0.39239(18) 0.0790(3) 0.0752(16) Uani 1 1 d D
H5 H 0.2654 0.4048 0.0924 0.113 Uiso 1 1 calc R
B6 B 0.4997(6) 0.4300(3) 0.0458(3) 0.101(2) Uani 1 1 d .
H6 H 0.4865 0.4684 0.0350 0.152 Uiso 1 1 calc R
B7 B 0.6005(6) 0.3976(2) -0.0059(2) 0.088(2) Uani 1 1 d D
H7 H 0.6511 0.4162 -0.0519 0.132 Uiso 1 1 calc R
B8 B 0.6818(5) 0.35180(16) 0.0467(3) 0.0782(16) Uani 1 1 d D
H8 H 0.7850 0.3393 0.0373 0.117 Uiso 1 1 calc R
B9 B 0.5439(7) 0.3106(2) 0.0776(4) 0.096(2) Uani 1 1 d D
H9 H 0.5556 0.2720 0.0875 0.144 Uiso 1 1 calc R
B10 B 0.3957(6) 0.3360(2) 0.0385(3) 0.103(2) Uani 1 1 d D
H10 H 0.3119 0.3120 0.0213 0.155 Uiso 1 1 calc R
B11 B 0.4211(6) 0.3881(2) -0.0140(3) 0.094(2) Uani 1 1 d D
H11 H 0.3536 0.3981 -0.0629 0.140 Uiso 1 1 calc R
B12 B 0.5445(6) 0.3386(3) -0.0178(4) 0.099(2) Uani 1 1 d .
H12 H 0.5604 0.3177 -0.0698 0.148 Uiso 1 1 calc R
C1' C 0.4822(3) 0.39755(11) 0.35500(18) 0.0486(9) Uani 1 1 d D
C2' C 0.3445(4) 0.41071(17) 0.4120(3) 0.0664(13) Uani 1 1 d .
B3' B 0.4979(5) 0.42923(16) 0.4447(3) 0.0594(13) Uani 1 1 d .
H3' H 0.5212 0.4676 0.4479 0.089 Uiso 1 1 calc R
B4' B 0.6178(6) 0.3872(2) 0.4209(3) 0.0753(16) Uani 1 1 d D
H4' H 0.7219 0.3985 0.4113 0.113 Uiso 1 1 calc R
B5' B 0.5319(5) 0.34451(16) 0.3667(2) 0.0626(13) Uani 1 1 d D
H5' H 0.5800 0.3257 0.3201 0.094 Uiso 1 1 calc R
B6' B 0.3600(4) 0.35973(18) 0.3582(3) 0.0644(14) Uani 1 1 d D
H6' H 0.2919 0.3530 0.3081 0.097 Uiso 1 1 calc R
B7' B 0.3034(7) 0.3541(2) 0.4567(3) 0.101(3) Uani 1 1 d D
H7' H 0.2005 0.3425 0.4689 0.151 Uiso 1 1 calc R
B8' B 0.3864(5) 0.39855(19) 0.5138(3) 0.0761(17) Uani 1 1 d D
H8' H 0.3385 0.4156 0.5621 0.114 Uiso 1 1 calc R
B9' B 0.5585(5) 0.38561(19) 0.5142(2) 0.0731(16) Uani 1 1 d D
H9' H 0.6215 0.3962 0.5647 0.110 Uiso 1 1 calc R
B10' B 0.5888(7) 0.33242(17) 0.4647(3) 0.0777(17) Uani 1 1 d D
H10' H 0.6706 0.3076 0.4818 0.117 Uiso 1 1 calc R
B11' B 0.4243(5) 0.31489(18) 0.4257(3) 0.0696(15) Uani 1 1 d D
H11' H 0.3987 0.2770 0.4168 0.104 Uiso 1 1 calc R
B12' B 0.4445(6) 0.33932(18) 0.5163(3) 0.092(2) Uani 1 1 d D
H12' H 0.4340 0.3173 0.5676 0.137 Uiso 1 1 calc R
C3 C 0.7623(4) 0.44082(17) 0.1050(3) 0.0779(15) Uani 1 1 d D
C4 C 0.8941(5) 0.4122(2) 0.1254(4) 0.117(2) Uani 1 1 d D
H4A H 0.8734 0.3857 0.1575 0.175 Uiso 1 1 calc R
H4B H 0.9583 0.4327 0.1518 0.175 Uiso 1 1 calc R
H4C H 0.9316 0.4007 0.0794 0.175 Uiso 1 1 calc R
C5 C 0.7781(5) 0.48581(17) 0.0522(3) 0.0819(15) Uani 1 1 d D
H5A H 0.8506 0.5054 0.0725 0.123 Uiso 1 1 calc R
H5B H 0.6956 0.5038 0.0504 0.123 Uiso 1 1 calc R
H5C H 0.7977 0.4756 0.0017 0.123 Uiso 1 1 calc R
C6 C 0.7259(3) 0.46625(12) 0.18177(19) 0.0538(10) Uani 1 1 d D
C7 C 0.7498(3) 0.45663(12) 0.2597(2) 0.0619(12) Uani 1 1 d D
H7A H 0.7983 0.4275 0.2752 0.074 Uiso 1 1 calc R
C8 C 0.7106(4) 0.48786(14) 0.3143(3) 0.0814(13) Uani 1 1 d D
H8A H 0.7343 0.4873 0.3691 0.098 Uiso 1 1 calc R
C9 C 0.6567(5) 0.52334(16) 0.2734(3) 0.0878(15) Uani 1 1 d D
H9A H 0.6339 0.5550 0.2929 0.105 Uiso 1 1 calc R
C10 C 0.6730(4) 0.51182(14) 0.1976(2) 0.0709(13) Uani 1 1 d D
H10A H 0.6546 0.5352 0.1569 0.085 Uiso 1 1 calc R
C3' C 0.2314(5) 0.44445(16) 0.3819(3) 0.0674(13) Uani 1 1 d D
C4' C 0.0923(5) 0.4204(2) 0.3728(3) 0.0817(16) Uani 1 1 d .
H4'A H 0.0710 0.4055 0.4200 0.123 Uiso 1 1 calc R
H4'B H 0.0939 0.3968 0.3333 0.123 Uiso 1 1 calc R
H4'C H 0.0251 0.4440 0.3595 0.123 Uiso 1 1 calc R
C5' C 0.1977(6) 0.4753(2) 0.4524(3) 0.0875(17) Uani 1 1 d D
H5'A H 0.1740 0.4548 0.4935 0.131 Uiso 1 1 calc R
H5'B H 0.1233 0.4960 0.4391 0.131 Uiso 1 1 calc R
H5'C H 0.2752 0.4941 0.4680 0.131 Uiso 1 1 calc R
C6' C 0.2667(4) 0.4713(2) 0.3092(3) 0.0988(18) Uani 1 1 d D
C7' C 0.2237(4) 0.44872(15) 0.2392(3) 0.0732(15) Uani 1 1 d D
H7'A H 0.1616 0.4222 0.2279 0.088 Uiso 1 1 calc R
C8' C 0.2658(4) 0.48869(17) 0.1935(3) 0.0843(16) Uani 1 1 d D
H8'A H 0.2413 0.4915 0.1390 0.101 Uiso 1 1 calc R
C9' C 0.3295(5) 0.52666(17) 0.2364(3) 0.0908(18) Uani 1 1 d D
H9'A H 0.3529 0.5578 0.2151 0.109 Uiso 1 1 calc R
C10' C 0.3423(5) 0.51479(16) 0.3162(3) 0.0806(15) Uani 1 1 d D
H10B H 0.3658 0.5346 0.3609 0.097 Uiso 1 1 calc R
Li1 Li 0.0054(12) 0.1867(2) 0.2473(10) 0.0787(16) Uani 1 1 d .
O1 O 0.0233(4) 0.24108(17) 0.1561(2) 0.1504(17) Uani 1 1 d D
O2 O 0.2166(4) 0.20161(11) 0.2629(3) 0.0941(14) Uani 1 1 d .
O3 O -0.0391(4) 0.2333(2) 0.3335(3) 0.1638(17) Uani 1 1 d D
O4 O -0.2051(4) 0.18946(14) 0.2518(3) 0.1067(15) Uani 1 1 d D
O5 O 0.0270(5) 0.1299(2) 0.3423(3) 0.144(2) Uani 1 1 d D
O6 O 0.0010(5) 0.12365(16) 0.1887(3) 0.1305(17) Uani 1 1 d .
C21 C -0.0859(7) 0.2559(4) 0.1098(4) 0.261(4) Uani 1 1 d D
H21A H -0.0568 0.2797 0.0748 0.391 Uiso 1 1 calc R
H21B H -0.1541 0.2691 0.1407 0.391 Uiso 1 1 calc R
H21C H -0.1225 0.2290 0.0817 0.391 Uiso 1 1 calc R
C22 C 0.1520(7) 0.2613(3) 0.1687(7) 0.231(4) Uani 1 1 d D
H22A H 0.1447 0.2887 0.2022 0.346 Uiso 1 1 calc R
H22B H 0.1836 0.2727 0.1205 0.346 Uiso 1 1 calc R
C23 C 0.2590(5) 0.2261(3) 0.2049(4) 0.132(2) Uani 1 1 d .
H23A H 0.2858 0.2039 0.1659 0.198 Uiso 1 1 calc R
H23B H 0.3385 0.2441 0.2217 0.198 Uiso 1 1 calc R
C24 C 0.2986(7) 0.1670(3) 0.3008(6) 0.177(4) Uani 1 1 d .
H24A H 0.3907 0.1777 0.3033 0.265 Uiso 1 1 calc R
H24B H 0.2922 0.1374 0.2733 0.265 Uiso 1 1 calc R
H24C H 0.2686 0.1624 0.3515 0.265 Uiso 1 1 calc R
C31 C 0.0397(11) 0.2700(4) 0.3646(7) 0.236(4) Uani 1 1 d .
H31A H -0.0091 0.2862 0.4029 0.353 Uiso 1 1 calc R
H31B H 0.0609 0.2922 0.3252 0.353 Uiso 1 1 calc R
H31C H 0.1218 0.2571 0.3872 0.353 Uiso 1 1 calc R
C32 C -0.1738(6) 0.2406(3) 0.3476(5) 0.201(4) Uani 1 1 d D
H32A H -0.1876 0.2748 0.3509 0.302 Uiso 1 1 calc R
H32B H -0.1888 0.2276 0.3977 0.302 Uiso 1 1 calc R
C33 C -0.2856(9) 0.2206(3) 0.2926(5) 0.262(9) Uani 1 1 d D
H33A H -0.3549 0.2039 0.3193 0.393 Uiso 1 1 calc R
H33B H -0.3266 0.2453 0.2603 0.393 Uiso 1 1 calc R
C34 C -0.3225(6) 0.1692(3) 0.2151(5) 0.188(5) Uani 1 1 d D
H34A H -0.3541 0.1383 0.2319 0.226 Uiso 1 1 calc R
H34B H -0.3465 0.1781 0.1628 0.226 Uiso 1 1 calc R
C41 C 0.0115(12) 0.1287(5) 0.4242(4) 0.269(6) Uani 1 1 d .
H41A H 0.0281 0.0969 0.4429 0.403 Uiso 1 1 calc R
H41B H -0.0787 0.1381 0.4352 0.403 Uiso 1 1 calc R
H41C H 0.0749 0.1503 0.4488 0.403 Uiso 1 1 calc R
C42 C -0.0324(7) 0.0883(2) 0.3144(4) 0.244(4) Uani 1 1 d D
H42A H -0.1288 0.0890 0.3216 0.293 Uiso 1 1 calc R
H42B H 0.0055 0.0609 0.3418 0.293 Uiso 1 1 calc R
C43 C -0.0060(11) 0.0837(2) 0.2284(5) 0.199(4) Uani 1 1 d D
H43A H 0.0783 0.0666 0.2237 0.298 Uiso 1 1 calc R
H43B H -0.0772 0.0642 0.2049 0.298 Uiso 1 1 calc R
C44 C -0.0018(10) 0.1266(4) 0.1044(3) 0.256(4) Uani 1 1 d .
H44A H -0.0052 0.0950 0.0832 0.384 Uiso 1 1 calc R
H44B H 0.0782 0.1426 0.0888 0.384 Uiso 1 1 calc R
H44C H -0.0801 0.1442 0.0865 0.384 Uiso 1 1 calc R

loop_
_atom_site_aniso_label
_atom_site_aniso_U_11
_atom_site_aniso_U_22
_atom_site_aniso_U_33
_atom_site_aniso_U_23
_atom_site_aniso_U_13
_atom_site_aniso_U_12
Yb1 0.03581(7) 0.05990(7) 0.04124(7) 0.00015(5) -0.02246(6) 0.00009(5)
C1 0.0626(17) 0.0330(13) 0.0434(14) 0.0179(11) -0.0043(14) 0.0150(12)
C2 0.0622(19) 0.0577(19) 0.061(2) 0.0053(16) -0.0039(18) -0.0050(16)
B3 0.080(3) 0.077(3) 0.063(2) 0.005(2) 0.005(2) -0.002(2)
B4 0.075(3) 0.100(4) 0.094(3) -0.023(3) 0.028(3) -0.028(3)
B5 0.065(2) 0.080(3) 0.080(3) -0.005(3) -0.001(2) -0.006(2)
B6 0.073(3) 0.154(5) 0.075(3) 0.042(3) -0.011(3) -0.017(4)
B7 0.110(4) 0.116(4) 0.0385(19) 0.010(2) 0.013(2) -0.012(3)
B8 0.076(3) 0.078(3) 0.082(3) -0.019(2) 0.017(3) 0.020(2)
B9 0.120(5) 0.072(3) 0.098(4) 0.008(3) 0.014(4) -0.023(3)
B10 0.091(3) 0.142(5) 0.078(4) 0.004(4) 0.007(3) -0.038(4)
B11 0.089(3) 0.088(4) 0.102(4) -0.002(3) -0.009(3) -0.003(3)
B12 0.089(4) 0.101(4) 0.105(4) 0.000(4) -0.010(4) -0.022(3)
C1' 0.0520(15) 0.0465(16) 0.0465(15) -0.0273(12) -0.0057(14) -0.0087(13)
C2' 0.065(2) 0.070(2) 0.065(2) 0.0053(19) 0.015(2) -0.0071(19)
B3' 0.061(2) 0.047(2) 0.069(3) 0.0047(19) -0.001(2) -0.0073(18)
B4' 0.071(3) 0.076(3) 0.080(3) 0.008(3) 0.010(3) 0.000(3)
B5' 0.078(3) 0.060(2) 0.050(2) -0.0086(18) 0.002(2) 0.003(2)
B6' 0.067(2) 0.062(3) 0.064(2) 0.000(2) 0.000(2) 0.004(2)
B7' 0.117(5) 0.119(6) 0.067(3) -0.012(3) 0.017(4) -0.006(4)
B8' 0.077(3) 0.084(4) 0.068(3) -0.005(2) 0.018(3) 0.005(3)
B9' 0.066(3) 0.113(4) 0.0402(19) -0.002(2) -0.003(2) -0.001(3)
B10' 0.106(4) 0.059(2) 0.068(3) 0.029(2) -0.005(3) -0.008(3)
B11' 0.076(3) 0.059(2) 0.074(3) 0.009(2) 0.008(2) -0.005(2)
B12' 0.142(5) 0.092(3) 0.042(2) 0.024(2) 0.017(3) -0.021(4)
C3 0.065(2) 0.103(3) 0.066(2) -0.006(2) 0.003(2) -0.001(2)
C4 0.058(2) 0.150(5) 0.142(5) -0.030(4) -0.006(3) -0.011(3)
C5 0.073(2) 0.092(3) 0.081(3) 0.011(2) 0.012(2) 0.000(2)
C6 0.0583(18) 0.0501(17) 0.0528(18) 0.0056(14) 0.0017(17) -0.0058(15)
C7 0.0377(16) 0.070(2) 0.077(3) 0.0056(17) -0.0032(19) -0.0016(14)
C8 0.068(2) 0.090(3) 0.087(3) -0.032(2) 0.021(2) -0.0382(19)
C9 0.099(3) 0.071(2) 0.095(3) -0.014(2) 0.024(3) -0.039(2)
C10 0.068(2) 0.072(2) 0.072(2) 0.011(2) -0.002(2) -0.0103(19)
C3' 0.058(2) 0.080(3) 0.064(2) -0.0013(19) -0.002(2) 0.0130(19)
C4' 0.065(2) 0.107(4) 0.075(3) -0.003(3) 0.015(2) -0.010(2)
C5' 0.086(3) 0.086(3) 0.092(3) -0.005(3) 0.024(3) 0.017(3)
C6' 0.064(2) 0.127(4) 0.105(4) 0.032(3) 0.006(3) 0.033(3)
C7' 0.061(2) 0.080(3) 0.078(3) -0.004(2) -0.003(2) -0.0049(19)
C8' 0.069(2) 0.115(4) 0.068(2) -0.009(3) -0.012(2) 0.035(2)
C9' 0.098(3) 0.071(3) 0.105(4) 0.004(3) 0.018(3) 0.018(3)
C10' 0.097(3) 0.062(2) 0.083(3) -0.019(2) 0.001(3) 0.008(2)
Li1 0.067(3) 0.094(3) 0.076(3) -0.007(6) 0.015(3) 0.045(4)
O1 0.147(3) 0.175(3) 0.130(3) 0.091(2) 0.022(3) 0.062(3)
O2 0.0619(17) 0.097(3) 0.123(3) 0.0112(18) 0.001(2) -0.0223(14)
O3 0.099(3) 0.210(3) 0.185(3) -0.141(2) 0.026(2) -0.037(3)
O4 0.0680(18) 0.100(2) 0.150(4) -0.004(2) -0.017(2) 0.0316(17)
O5 0.112(3) 0.206(5) 0.113(3) 0.035(3) -0.009(3) -0.022(3)
O6 0.146(4) 0.116(3) 0.128(3) -0.059(2) -0.007(3) -0.005(3)
C21 0.194(6) 0.426(10) 0.158(5) 0.116(5) -0.032(5) 0.151(6)
C22 0.134(6) 0.185(6) 0.375(11) 0.173(6) 0.035(7) -0.008(5)
C23 0.057(2) 0.195(5) 0.145(4) 0.092(4) 0.026(3) -0.002(3)
C24 0.079(3) 0.214(8) 0.235(9) 0.054(7) -0.028(5) 0.020(5)
C31 0.173(8) 0.284(8) 0.247(8) -0.158(6) -0.023(7) -0.051(7)
C32 0.192(7) 0.187(7) 0.233(7) -0.099(5) 0.103(6) 0.021(6)
C33 0.175(11) 0.302(14) 0.31(2) -0.015(15) -0.027(13) 0.048(11)
C34 0.067(4) 0.205(8) 0.292(12) -0.083(8) 0.017(6) 0.012(5)
C41 0.297(13) 0.418(13) 0.098(3) 0.136(5) 0.079(5) 0.074(11)
C42 0.084(4) 0.195(5) 0.453(11) 0.209(5) 0.013(5) -0.039(4)
C43 0.121(3) 0.111(4) 0.375(10) -0.100(5) 0.125(5) -0.001(5)
C44 0.198(9) 0.477(10) 0.096(3) -0.183(3) 0.037(4) -0.031(8)

loop_
_atom_type_symbol
_atom_type_description
_atom_type_scat_dispersion_real
_atom_type_scat_dispersion_imag
_atom_type_scat_source
C C 0.0033 0.0016 'International Tables Vol C Tables 4.2.6.8 and 6.1.1.4'
H H 0.0000 0.0000 'International Tables Vol C Tables 4.2.6.8 and 6.1.1.4'
Li Li -0.0003 0.0001 'International Tables Vol C Tables 4.2.6.8 and 6.1.1.4'
B B 0.0013 0.0007 'International Tables Vol C Tables 4.2.6.8 and 6.1.1.4'
O O 0.0106 0.0060 'International Tables Vol C Tables 4.2.6.8 and 6.1.1.4'
Yb Yb -0.3850 5.5486 'International Tables Vol C Tables 4.2.6.8 and 6.1.1.4'

loop_
_geom_angle_atom_site_label_1
_geom_angle_atom_site_label_2
_geom_angle_atom_site_label_3
_geom_angle
C8' Yb1 C9' 33.04(15)
C8' Yb1 C1 91.99(13)
C9' Yb1 C1 118.59(14)
C8' Yb1 C6' 48.76(16)
C9' Yb1 C6' 49.10(17)
C1 Yb1 C6' 126.07(14)
C8' Yb1 C1' 117.52(13)
C9' Yb1 C1' 119.80(14)
C1 Yb1 C1' 107.83(10)
C6' Yb1 C1' 73.34(14)
C8' Yb1 C7' 32.96(14)
C9' Yb1 C7' 56.20(15)
C1 Yb1 C7' 94.23(14)
C6' Yb1 C7' 32.15(16)
C1' Yb1 C7' 85.72(13)
C8' Yb1 C10' 55.36(15)
C9' Yb1 C10' 32.52(15)
C1 Yb1 C10' 147.35(13)
C6' Yb1 C10' 32.26(16)
C1' Yb1 C10' 89.36(13)
C7' Yb1 C10' 58.72(15)
C8' Yb1 C10 106.72(14)
C9' Yb1 C10 86.65(15)
C1 Yb1 C10 90.01(12)
C6' Yb1 C10 131.13(16)
C1' Yb1 C10 130.91(11)
C7' Yb1 C10 139.49(13)
C10' Yb1 C10 99.51(13)
C8' Yb1 C7 152.23(14)
C9' Yb1 C7 126.18(14)
C1 Yb1 C7 89.24(12)
C6' Yb1 C7 143.49(15)
C1' Yb1 C7 88.28(12)
C7' Yb1 C7 173.76(15)
C10' Yb1 C7 119.56(14)
C10 Yb1 C7 45.52(12)
C8' Yb1 C6 126.93(13)
C9' Yb1 C6 116.17(14)
C1 Yb1 C6 68.09(11)
C6' Yb1 C6 161.93(14)
C1' Yb1 C6 115.39(10)
C7' Yb1 C6 155.35(13)
C10' Yb1 C6 129.71(13)
C10 Yb1 C6 31.09(11)
C7 Yb1 C6 30.74(12)
C8' Yb1 C9 109.83(15)
C9' Yb1 C9 79.10(15)
C1 Yb1 C9 120.02(13)
C6' Yb1 C9 108.90(16)
C1' Yb1 C9 109.25(12)
C7' Yb1 C9 133.60(14)
C10' Yb1 C9 77.26(15)
C10 Yb1 C9 30.87(13)
C7 Yb1 C9 47.43(13)
C6 Yb1 C9 53.90(13)
C8' Yb1 C8 136.34(13)
C9' Yb1 C8 103.54(15)
C1 Yb1 C8 118.77(12)
C6' Yb1 C8 114.96(15)
C1' Yb1 C8 83.66(12)
C7' Yb1 C8 146.99(14)
C10' Yb1 C8 89.95(14)
C10 Yb1 C8 48.53(13)
C7 Yb1 C8 29.85(12)
C6 Yb1 C8 53.67(12)
C9 Yb1 C8 28.96(13)
B6 C1 B5 66.3(3)
B6 C1 C2 64.2(3)
B5 C1 C2 112.6(3)
B6 C1 B3 110.0(4)
B5 C1 B3 105.2(3)
C2 C1 B3 56.7(2)
B6 C1 B4 111.8(4)
B5 C1 B4 58.8(3)
C2 C1 B4 103.1(3)
B3 C1 B4 55.8(3)
B6 C1 Yb1 124.6(3)
B5 C1 Yb1 120.0(2)
C2 C1 Yb1 125.1(2)
B3 C1 Yb1 118.7(2)
B4 C1 Yb1 116.5(2)
C3 C2 B8 124.3(3)
C3 C2 B7 119.8(4)
B8 C2 B7 66.5(3)
C3 C2 B3 123.9(3)
B8 C2 B3 63.7(3)
B7 C2 B3 113.5(3)
C3 C2 C1 113.5(3)
B8 C2 C1 117.2(3)
B7 C2 C1 105.1(3)
B3 C2 C1 65.2(2)
C3 C2 B6 112.2(4)
B8 C2 B6 114.7(4)
B7 C2 B6 58.3(3)
B3 C2 B6 109.5(4)
C1 C2 B6 54.9(3)
C2 B3 B4 110.1(4)
C2 B3 B8 55.4(2)
B4 B3 B8 113.6(4)
C2 B3 B9 109.2(4)
B4 B3 B9 61.4(4)
B8 B3 B9 65.8(3)
C2 B3 C1 58.1(2)
B4 B3 C1 62.8(3)
B8 B3 C1 104.6(3)
B9 B3 C1 110.2(4)
B10 B4 B3 104.6(4)
B10 B4 B9 59.5(4)
B3 B4 B9 59.6(3)
B10 B4 B5 60.6(3)
B3 B4 B5 107.2(4)
B9 B4 B5 110.2(4)
B10 B4 C1 101.9(4)
B3 B4 C1 61.5(3)
B9 B4 C1 107.8(4)
B5 B4 C1 55.5(3)
C1 B5 B11 104.3(4)
C1 B5 B10 108.7(4)
B11 B5 B10 59.9(3)
C1 B5 B4 65.7(3)
B11 B5 B4 109.2(4)
B10 B5 B4 59.5(3)
C1 B5 B6 54.9(3)
B11 B5 B6 58.5(3)
B10 B5 B6 105.0(4)
B4 B5 B6 108.4(4)
C1 B6 B7 108.0(5)
C1 B6 C2 60.9(3)
B7 B6 C2 55.8(3)
C1 B6 B11 108.2(5)
B7 B6 B11 64.1(4)
C2 B6 B11 106.1(5)
C1 B6 B5 58.8(3)
B7 B6 B5 109.1(5)
C2 B6 B5 104.7(4)
B11 B6 B5 59.2(3)
C2 B7 B8 56.5(3)
C2 B7 B6 65.9(3)
B8 B7 B6 112.8(4)
C2 B7 B12 106.6(4)
B8 B7 B12 60.6(3)
B6 B7 B12 112.7(5)
C2 B7 B11 110.8(4)
B8 B7 B11 111.2(4)
B6 B7 B11 60.2(4)
B12 B7 B11 62.9(4)
C2 B8 B7 57.0(3)
C2 B8 B3 60.8(3)
B7 B8 B3 104.2(4)
C2 B8 B12 106.3(4)
B7 B8 B12 59.7(3)
B3 B8 B12 105.6(4)
C2 B8 B9 106.6(4)
B7 B8 B9 106.1(4)
B3 B8 B9 57.2(3)
B12 B8 B9 60.6(4)
B10 B9 B4 59.4(3)
B10 B9 B3 104.1(4)
B4 B9 B3 59.0(3)
B10 B9 B12 60.5(4)
B4 B9 B12 107.0(4)
B3 B9 B12 102.2(4)
B10 B9 B8 104.2(4)
B4 B9 B8 104.9(4)
B3 B9 B8 57.1(3)
B12 B9 B8 56.5(3)
B4 B10 B9 61.1(4)
B4 B10 B5 59.9(3)
B9 B10 B5 110.9(4)
B4 B10 B11 109.3(4)
B9 B10 B11 114.1(5)
B5 B10 B11 59.7(3)
B4 B10 B12 109.9(4)
B9 B10 B12 62.6(4)
B5 B10 B12 109.6(4)
B11 B10 B12 62.6(4)
B5 B11 B10 60.4(3)
B5 B11 B6 62.4(3)
B10 B11 B6 108.4(4)
B5 B11 B7 105.1(4)
B10 B11 B7 104.3(4)
B6 B11 B7 55.7(3)
B5 B11 B12 108.5(4)
B10 B11 B12 60.4(4)
B6 B11 B12 104.5(4)
B7 B11 B12 57.5(3)
B8 B12 B7 59.7(3)
B8 B12 B10 106.2(5)
B7 B12 B10 103.5(5)
B8 B12 B9 62.8(4)
B7 B12 B9 107.8(5)
B10 B12 B9 56.9(4)
B8 B12 B11 108.0(5)
B7 B12 B11 59.7(4)
B10 B12 B11 57.0(3)
B9 B12 B11 104.8(5)
B5' C1' B6' 66.9(3)
B5' C1' B4' 62.2(3)
B6' C1' B4' 115.0(3)
B5' C1' C2' 111.6(3)
B6' C1' C2' 61.1(3)
B4' C1' C2' 104.4(3)
B5' C1' B3' 109.6(3)
B6' C1' B3' 109.1(3)
B4' C1' B3' 58.3(3)
C2' C1' B3' 56.1(2)
B5' C1' Yb1 132.6(2)
B6' C1' Yb1 118.4(2)
B4' C1' Yb1 125.4(2)
C2' C1' Yb1 110.4(2)
B3' C1' Yb1 111.5(2)
C3' C2' B3' 124.0(4)
C3' C2' B6' 113.7(3)
B3' C2' B6' 109.9(3)
C3' C2' C1' 120.2(3)
B3' C2' C1' 63.2(3)
B6' C2' C1' 55.0(2)
C3' C2' B8' 124.9(4)
B3' C2' B8' 64.4(3)
B6' C2' B8' 110.9(3)
C1' C2' B8' 111.3(3)
C3' C2' B7' 120.5(4)
B3' C2' B7' 109.8(3)
B6' C2' B7' 62.8(3)
C1' C2' B7' 104.8(3)
B8' C2' B7' 57.9(3)
C2' B3' B4' 109.1(4)
C2' B3' B9' 106.8(3)
B4' B3' B9' 59.6(3)
C2' B3' C1' 60.7(2)
B4' B3' C1' 59.4(3)
B9' B3' C1' 105.6(3)
C2' B3' B8' 62.1(3)
B4' B3' B8' 105.8(3)
B9' B3' B8' 56.3(3)
C1' B3' B8' 107.9(3)
B5' B4' B10' 63.1(3)
B5' B4' B3' 106.0(4)
B10' B4' B3' 111.2(4)
B5' B4' C1' 53.7(2)
B10' B4' C1' 107.4(4)
B3' B4' C1' 62.3(3)
B5' B4' B9' 108.5(4)
B10' B4' B9' 60.1(3)
B3' B4' B9' 62.2(3)
C1' B4' B9' 109.8(4)
C1' B5' B4' 64.1(3)
C1' B5' B11' 109.4(3)
B4' B5' B11' 107.6(3)
C1' B5' B6' 57.6(3)
B4' B5' B6' 109.3(4)
B11' B5' B6' 63.0(3)
C1' B5' B10' 112.3(3)
B4' B5' B10' 58.9(3)
B11' B5' B10' 61.2(3)
B6' B5' B10' 112.5(4)
C1' B6' C2' 63.9(3)
C1' B6' B5' 55.6(2)
C2' B6' B5' 105.4(3)
C1' B6' B11' 103.6(3)
C2' B6' B11' 104.6(3)
B5' B6' B11' 57.9(3)
C1' B6' B7' 110.4(4)
C2' B6' B7' 61.3(3)
B5' B6' B7' 103.6(3)
B11' B6' B7' 56.3(3)
B11' B7' B12' 59.6(3)
B11' B7' B8' 108.2(4)
B12' B7' B8' 59.6(3)
B11' B7' B6' 61.0(3)
B12' B7' B6' 108.0(4)
B8' B7' B6' 108.4(4)
B11' B7' C2' 104.2(4)
B12' B7' C2' 105.8(4)
B8' B7' C2' 61.7(3)
B6' B7' C2' 56.0(3)
B9' B8' B12' 58.9(3)
B9' B8' B7' 106.5(4)
B12' B8' B7' 59.7(3)
B9' B8' C2' 102.6(4)
B12' B8' C2' 104.9(4)
B7' B8' C2' 60.4(3)
B9' B8' B3' 59.7(3)
B12' B8' B3' 104.2(4)
B7' B8' B3' 103.1(4)
C2' B8' B3' 53.6(3)
B12' B9' B8' 60.9(3)
B12' B9' B10' 59.9(3)
B8' B9' B10' 111.3(4)
B12' B9' B4' 106.6(3)
B8' B9' B4' 111.0(4)
B10' B9' B4' 59.4(3)
B12' B9' B3' 108.9(3)
B8' B9' B3' 64.0(3)
B10' B9' B3' 107.3(3)
B4' B9' B3' 58.2(3)
B4' B10' B12' 106.7(4)
B4' B10' B9' 60.5(3)
B12' B10' B9' 59.0(3)
B4' B10' B11' 103.6(4)
B12' B10' B11' 58.6(3)
B9' B10' B11' 104.3(4)
B4' B10' B5' 58.0(3)
B12' B10' B5' 104.2(4)
B9' B10' B5' 104.9(3)
B11' B10' B5' 57.1(3)
B5' B11' B12' 108.1(4)
B5' B11' B7' 109.8(4)
B12' B11' B7' 60.9(3)
B5' B11' B10' 61.8(3)
B12' B11' B10' 58.7(3)
B7' B11' B10' 109.5(4)
B5' B11' B6' 59.2(3)
B12' B11' B6' 110.3(4)
B7' B11' B6' 62.7(3)
B10' B11' B6' 110.0(3)
B9' B12' B11' 109.0(4)
B9' B12' B10' 61.0(3)
B11' B12' B10' 62.7(3)
B9' B12' B7' 108.4(4)
B11' B12' B7' 59.4(3)
B10' B12' B7' 111.6(4)
B9' B12' B8' 60.2(3)
B11' B12' B8' 109.0(4)
B10' B12' B8' 111.6(4)
B7' B12' B8' 60.8(3)
C6 C3 C4 105.0(4)
C6 C3 C2 109.9(3)
C4 C3 C2 106.4(4)
C6 C3 C5 100.0(3)
C4 C3 C5 116.2(4)
C2 C3 C5 118.4(3)
C7 C6 C10 91.7(3)
C7 C6 C3 135.2(3)
C10 C6 C3 132.6(3)
C7 C6 Yb1 72.83(19)
C10 C6 Yb1 71.7(2)
C3 C6 Yb1 121.7(2)
C8 C7 C6 121.3(3)
C8 C7 Yb1 77.5(2)
C6 C7 Yb1 76.4(2)
C9 C8 C7 102.8(4)
C9 C8 Yb1 72.4(2)
C7 C8 Yb1 72.7(2)
C8 C9 C10 106.4(4)
C8 C9 Yb1 78.6(3)
C10 C9 Yb1 74.2(2)
C9 C10 C6 117.4(4)
C9 C10 Yb1 74.9(2)
C6 C10 Yb1 77.2(2)
C2' C3' C4' 113.7(4)
C2' C3' C5' 104.3(4)
C4' C3' C5' 95.9(4)
C2' C3' C6' 113.2(4)
C4' C3' C6' 111.5(4)
C5' C3' C6' 117.0(4)
C7' C6' C10' 125.7(5)
C7' C6' C3' 115.3(4)
C10' C6' C3' 118.9(4)
C7' C6' Yb1 75.5(3)
C10' C6' Yb1 75.2(3)
C3' C6' Yb1 121.6(3)
C6' C7' C8' 92.9(4)
C6' C7' Yb1 72.4(2)
C8' C7' Yb1 69.4(2)
C9' C8' C7' 114.5(4)
C9' C8' Yb1 75.4(3)
C7' C8' Yb1 77.6(2)
C8' C9' C10' 110.9(4)
C8' C9' Yb1 71.6(3)
C10' C9' Yb1 75.7(3)
C6' C10' C9' 95.2(4)
C6' C10' Yb1 72.6(3)
C9' C10' Yb1 71.8(3)
O3 Li1 O6 156.5(8)
O3 Li1 O4 72.6(5)
O6 Li1 O4 93.0(5)
O3 Li1 O2 91.3(6)
O6 Li1 O2 103.4(5)
O4 Li1 O2 163.5(7)
O3 Li1 O1 96.9(3)
O6 Li1 O1 103.3(8)
O4 Li1 O1 96.6(5)
O2 Li1 O1 81.3(5)
O3 Li1 O5 85.6(7)
O6 Li1 O5 76.5(3)
O4 Li1 O5 93.3(6)
O2 Li1 O5 89.1(5)
O1 Li1 O5 170.1(6)
C21 O1 C22 130.6(7)
C21 O1 Li1 122.8(6)
C22 O1 Li1 105.4(6)
C23 O2 C24 121.7(5)
C23 O2 Li1 110.4(6)
C24 O2 Li1 117.7(5)
C31 O3 C32 110.5(7)
C31 O3 Li1 128.5(7)
C32 O3 Li1 117.7(6)
C34 O4 C33 90.4(5)
C34 O4 Li1 139.9(6)
C33 O4 Li1 129.4(6)
C42 O5 C41 105.6(7)
C42 O5 Li1 107.6(5)
C41 O5 Li1 136.0(7)
C43 O6 C44 125.1(6)
C43 O6 Li1 117.8(6)
C44 O6 Li1 117.0(7)
O1 C22 C23 113.8(6)
O2 C23 C22 114.2(5)
O3 C32 C33 120.5(7)
O4 C33 C32 97.8(6)
O4 C33 C34 45.2(3)
C32 C33 C34 142.2(6)
O4 C34 C33 44.4(4)
O5 C42 C43 108.9(6)
O6 C43 C42 117.4(6)

loop_
_geom_bond_atom_site_label_1
_geom_bond_atom_site_label_2
_geom_bond_distance
Yb1 C8' 2.492(4)
Yb1 C9' 2.543(5)
Yb1 C1 2.345(3)
Yb1 C6' 2.560(5)
Yb1 C1' 2.550(3)
Yb1 C7' 2.601(4)
Yb1 C10' 2.594(5)
Yb1 C10 2.597(4)
Yb1 C7 2.622(3)
Yb1 C6 2.667(4)
Yb1 C9 2.606(4)
Yb1 C8 2.681(4)
C1 B6 1.611(7)
C1 B5 1.684(6)
C1 C2 1.719(5)
C1 B3 1.838(6)
C1 B4 1.861(7)
C2 C3 1.568(6)
C2 B8 1.596(6)
C2 B7 1.604(6)
C2 B3 1.692(6)
C2 B6 1.771(8)
B3 B4 1.730(8)
B3 B8 1.737(7)
B3 B9 1.740(9)
B4 B10 1.741(8)
B4 B9 1.771(9)
B4 B5 1.747(8)
B5 B11 1.746(8)
B5 B10 1.760(8)
B5 B6 1.802(9)
B6 B7 1.650(9)
B6 B11 1.734(10)
B7 B8 1.755(7)
B7 B12 1.755(9)
B7 B11 1.797(9)
B8 B12 1.770(8)
B8 B9 1.888(9)
B9 B10 1.744(9)
B9 B12 1.850(11)
B10 B11 1.750(9)
B10 B12 1.813(9)
B11 B12 1.853(10)
C1' B5' 1.575(6)
C1' B6' 1.612(6)
C1' B4' 1.757(6)
C1' C2' 1.767(6)
C1' B3' 1.807(6)
C2' C3' 1.541(6)
C2' B3' 1.681(6)
C2' B6' 1.723(7)
C2' B8' 1.847(7)
C2' B7' 1.823(8)
B3' B4' 1.738(8)
B3' B9' 1.810(7)
B3' B8' 1.885(8)
B4' B5' 1.728(7)
B4' B10' 1.745(7)
B4' B9' 1.765(7)
B5' B11' 1.731(7)
B5' B6' 1.756(6)
B5' B10' 1.818(7)
B6' B11' 1.821(7)
B6' B7' 1.849(8)
B7' B11' 1.731(8)
B7' B12' 1.757(8)
B7' B8' 1.777(8)
B8' B9' 1.743(7)
B8' B12' 1.755(7)
B9' B12' 1.721(7)
B9' B10' 1.757(7)
B10' B12' 1.738(8)
B10' B11' 1.807(8)
B11' B12' 1.735(7)
C3 C6 1.580(6)
C3 C4 1.559(7)
C3 C5 1.575(7)
C6 C7 1.403(5)
C6 C10 1.412(5)
C7 C8 1.367(6)
C8 C9 1.324(6)
C9 C10 1.385(6)
C3' C4' 1.535(7)
C3' C5' 1.556(7)
C3' C6' 1.536(7)
C6' C7' 1.429(7)
C6' C10' 1.432(7)
C7' C8' 1.449(6)
C8' C9' 1.432(7)
C9' C10' 1.439(7)
Li1 O3 2.061(15)
Li1 O6 2.042(12)
Li1 O4 2.092(13)
Li1 O2 2.139(13)
Li1 O1 2.222(15)
Li1 O5 2.307(15)
O1 C21 1.388(8)
O1 C22 1.404(8)
O2 C23 1.312(8)
O2 C24 1.411(9)
O3 C31 1.387(12)
O3 C32 1.384(8)
O4 C34 1.422(7)
O4 C33 1.401(9)
O5 C42 1.384(8)
O5 C41 1.454(8)
O6 C43 1.320(8)
O6 C44 1.481(8)
C22 C23 1.562(10)
C32 C33 1.540(10)
C33 C34 2.003(10)
C42 C43 1.549(10)
